data_7062145
loop_
_publ_author_name
'Turcio-Garc\'ia, Luis \'Angel'
'Vald\'es, Hugo'
'Arenaza-Corona, Antonino'
'Hern\'andez-Ortega, Sim\'on'
'Morales-Morales, David'

_publ_section_title
;
 Electronic properties and supramolecular study of selenoureas with
 fluorinated-NHC ligands derived from imidazo[1,5-a]pyridines
;
_journal_issue 4
_journal_name_full 'New Journal of Chemistry'
_journal_page_first 2090
_journal_page_last 2095
_journal_paper_doi 10.1039/D2NJ04699G
_journal_volume 47
_journal_year 2023
_chemical_formula_moiety 'C13 H9 F N2 Se'
_chemical_formula_sum 'C13 H9 F N2 Se'
_chemical_formula_weight 291.18
_space_group_crystal_system triclinic
_space_group_IT_number 2
_space_group_name_Hall '-P 1'
_space_group_name_H-M_alt 'P -1'
_atom_sites_solution_hydrogens geom
_atom_sites_solution_primary direct
_atom_sites_solution_secondary difmap
_audit_creation_method SHELXL-2018/3
_audit_update_record
;
2022-08-04 deposited with the CCDC.	2022-12-06 downloaded from the CCDC.
;
_cell_angle_alpha 74.399(2)
_cell_angle_beta 77.913(2)
_cell_angle_gamma 68.957(2)
_cell_formula_units_Z 2
_cell_length_a 6.9606(3)
_cell_length_b 7.4230(4)
_cell_length_c 12.5160(6)
_cell_measurement_reflns_used 5509
_cell_measurement_temperature 298(2)
_cell_measurement_theta_max 25.35
_cell_measurement_theta_min 3.01
_cell_volume 576.72(5)
_computing_cell_refinement 'APEX3 v2016.1 (Bruker, 2014)'
_computing_data_collection 'APEX3 v2016.1 (Bruker, 2014)'
_computing_data_reduction 'SAINT V8.37A  (Bruker, 2014)'
_computing_molecular_graphics 'Ortep-3 Ver 2.02 L.J. Farrugia (1997) J. Appl. Cryst. 30, 565'
_computing_publication_material 'SHELXL-2014/7 (Sheldrick, 2014)'
_computing_structure_refinement 'SHELXL-2018/3 (Sheldrick, 2018)'
_computing_structure_solution 'SHELXS-2014 (Bruker, 2014)'
_diffrn_ambient_temperature 298(2)
_diffrn_detector_area_resol_mean 52.0833
_diffrn_measured_fraction_theta_full 0.999
_diffrn_measured_fraction_theta_max 0.998
_diffrn_measurement_device_type 'Bruker D8 Venture \k-geometry diffractometer 208039-01'
_diffrn_measurement_method \w-scans
_diffrn_radiation_type MoK\a
_diffrn_radiation_wavelength 0.71073
_diffrn_reflns_av_R_equivalents 0.0285
_diffrn_reflns_av_unetI/netI 0.0314
_diffrn_reflns_Laue_measured_fraction_full 0.999
_diffrn_reflns_Laue_measured_fraction_max 0.998
_diffrn_reflns_limit_h_max 8
_diffrn_reflns_limit_h_min -8
_diffrn_reflns_limit_k_max 8
_diffrn_reflns_limit_k_min -8
_diffrn_reflns_limit_l_max 13
_diffrn_reflns_limit_l_min -15
_diffrn_reflns_number 7046
_diffrn_reflns_point_group_measured_fraction_full 0.999
_diffrn_reflns_point_group_measured_fraction_max 0.998
_diffrn_reflns_theta_full 25.242
_diffrn_reflns_theta_max 25.368
_diffrn_reflns_theta_min 3.009
_diffrn_source 'micro-focus X-ray source'
_exptl_absorpt_coefficient_mu 3.244
_exptl_absorpt_correction_T_max 0.7452
_exptl_absorpt_correction_T_min 0.5548
_exptl_absorpt_correction_type multi-scan
_exptl_absorpt_process_details
; 
 SADABS 2016/2: Krause, L., Herbst-Irmer, R., Sheldrick G.M. & Stalke D., 
 J. Appl. Cryst. 48 (2015) 3-10 
;
_exptl_crystal_colour yellow
_exptl_crystal_density_diffrn 1.677
_exptl_crystal_description Prism
_exptl_crystal_F_000 288
_exptl_crystal_size_max 0.428
_exptl_crystal_size_mid 0.232
_exptl_crystal_size_min 0.124
_refine_diff_density_max 0.509
_refine_diff_density_min -0.255
_refine_diff_density_rms 0.063
_refine_ls_extinction_method none
_refine_ls_goodness_of_fit_ref 1.057
_refine_ls_hydrogen_treatment constr
_refine_ls_matrix_type full
_refine_ls_number_parameters 154
_refine_ls_number_reflns 2108
_refine_ls_number_restraints 0
_refine_ls_restrained_S_all 1.057
_refine_ls_R_factor_all 0.0427
_refine_ls_R_factor_gt 0.0330
_refine_ls_shift/su_max 0.000
_refine_ls_shift/su_mean 0.000
_refine_ls_structure_factor_coef Fsqd
_refine_ls_weighting_details 'w=1/[\s^2^(Fo^2^)+(0.0381P)^2^+0.2073P] where P=(Fo^2^+2Fc^2^)/3'
_refine_ls_weighting_scheme calc
_refine_ls_wR_factor_gt 0.0724
_refine_ls_wR_factor_ref 0.0762
_reflns_Friedel_coverage 0.000
_reflns_number_gt 1803
_reflns_number_total 2108
_reflns_threshold_expression 'I > 2\s(I)'
_cod_data_source_file d2nj04699g2.cif
_cod_data_source_block Compound-4-Se
_cod_depositor_comments 'Adding full bibliography for 7062140--7062145.cif.'
_cod_database_code 7062145
_shelx_shelxl_version_number 2018/3
_shelx_space_group_comment
; 
The symmetry employed for this shelxl refinement is uniquely defined 
by the following loop, which should always be used as a source of 
symmetry information in preference to the above space-group names. 
They are only intended as comments. 
;
_shelx_estimated_absorpt_t_min 0.337
_shelx_estimated_absorpt_t_max 0.689
_exptl_absorpt_special_details
; 
 The following wavelength and cell were deduced by SADABS from the 
 direction cosines etc. They are given here for emergency use only: 
 CELL 0.70988    6.950    7.415   12.507   74.418   77.869   68.976 

;

loop_
_space_group_symop_operation_xyz
'x, y, z'
'-x, -y, -z'

loop_
_atom_site_label
_atom_site_type_symbol
_atom_site_fract_x
_atom_site_fract_y
_atom_site_fract_z
_atom_site_U_iso_or_equiv
_atom_site_adp_type
_atom_site_occupancy
_atom_site_site_symmetry_order
_atom_site_calc_flag
_atom_site_refinement_flags_posn
_atom_site_refinement_flags_adp
_atom_site_refinement_flags_occupancy
_atom_site_disorder_assembly
_atom_site_disorder_group
Se1 Se 0.16497(5) 0.99709(4) 0.29909(2) 0.05133(15) Uani 1 1 d . . . . .
F1 F 0.5902(3) 0.7199(3) 0.12091(17) 0.0757(6) Uani 1 1 d . . . . .
N2 N 0.2690(3) 0.6092(3) 0.25492(18) 0.0399(5) Uani 1 1 d . . . . .
N8 N 0.2414(3) 0.6029(3) 0.43046(17) 0.0360(5) Uani 1 1 d . . . . .
C1 C 0.2299(4) 0.7286(4) 0.3279(2) 0.0376(6) Uani 1 1 d . . . . .
C3 C 0.3010(4) 0.4150(4) 0.3099(2) 0.0445(7) Uani 1 1 d . . . . .
H3 H 0.329987 0.308013 0.277131 0.053 Uiso 1 1 calc R U . . .
C4 C 0.2945(4) 0.2602(5) 0.5203(3) 0.0534(8) Uani 1 1 d . . . . .
H4 H 0.317302 0.130147 0.517425 0.064 Uiso 1 1 calc R U . . .
C5 C 0.2730(4) 0.3091(5) 0.6189(3) 0.0566(9) Uani 1 1 d . . . . .
H5 H 0.283448 0.211710 0.684187 0.068 Uiso 1 1 calc R U . . .
C6 C 0.2345(4) 0.5066(5) 0.6246(2) 0.0519(8) Uani 1 1 d . . . . .
H6 H 0.220766 0.536783 0.693843 0.062 Uiso 1 1 calc R U . . .
C7 C 0.2173(4) 0.6519(5) 0.5326(2) 0.0441(7) Uani 1 1 d . . . . .
H7 H 0.189978 0.781865 0.537364 0.053 Uiso 1 1 calc R U . . .
C9 C 0.2823(4) 0.4091(4) 0.4200(2) 0.0406(6) Uani 1 1 d . . . . .
C10 C 0.2686(4) 0.6773(4) 0.1368(2) 0.0412(6) Uani 1 1 d . . . . .
C11 C 0.4302(5) 0.7338(5) 0.0710(2) 0.0476(7) Uani 1 1 d . . . . .
C12 C 0.4330(5) 0.8006(5) -0.0423(3) 0.0590(9) Uani 1 1 d . . . . .
H12 H 0.543131 0.839604 -0.085496 0.071 Uiso 1 1 calc R U . . .
C13 C 0.2707(6) 0.8085(5) -0.0905(3) 0.0650(9) Uani 1 1 d . . . . .
H13 H 0.269822 0.854357 -0.167353 0.078 Uiso 1 1 calc R U . . .
C14 C 0.1100(6) 0.7502(6) -0.0278(3) 0.0687(10) Uani 1 1 d . . . . .
H14 H 0.001313 0.755044 -0.061966 0.082 Uiso 1 1 calc R U . . .
C15 C 0.1080(5) 0.6839(5) 0.0863(3) 0.0578(8) Uani 1 1 d . . . . .
H15 H -0.001801 0.643826 0.128998 0.069 Uiso 1 1 calc R U . . .

loop_
_atom_site_aniso_label
_atom_site_aniso_U_11
_atom_site_aniso_U_22
_atom_site_aniso_U_33
_atom_site_aniso_U_23
_atom_site_aniso_U_13
_atom_site_aniso_U_12
Se1 0.0686(2) 0.0346(2) 0.0500(2) -0.00832(13) -0.00346(15) -0.01833(15)
F1 0.0653(12) 0.1060(17) 0.0689(12) -0.0167(11) -0.0009(10) -0.0483(12)
N2 0.0434(13) 0.0387(13) 0.0412(13) -0.0098(10) 0.0001(10) -0.0194(11)
N8 0.0310(11) 0.0358(13) 0.0392(12) -0.0051(10) -0.0009(9) -0.0122(10)
C1 0.0351(14) 0.0400(16) 0.0404(15) -0.0099(12) 0.0006(11) -0.0171(12)
C3 0.0475(17) 0.0345(16) 0.0551(18) -0.0141(13) 0.0006(14) -0.0181(13)
C4 0.0430(17) 0.0407(18) 0.068(2) 0.0034(15) -0.0049(15) -0.0158(14)
C5 0.0425(17) 0.065(2) 0.0491(19) 0.0117(16) -0.0076(14) -0.0179(15)
C6 0.0444(17) 0.070(2) 0.0402(16) -0.0032(15) -0.0051(13) -0.0228(16)
C7 0.0382(15) 0.0526(18) 0.0435(16) -0.0118(14) -0.0013(12) -0.0181(13)
C9 0.0328(14) 0.0335(15) 0.0544(18) -0.0045(13) -0.0029(12) -0.0144(12)
C10 0.0467(16) 0.0400(16) 0.0390(15) -0.0134(12) -0.0010(13) -0.0151(13)
C11 0.0493(17) 0.0482(18) 0.0489(17) -0.0158(14) -0.0016(14) -0.0182(14)
C12 0.070(2) 0.057(2) 0.0470(18) -0.0137(15) 0.0109(16) -0.0255(18)
C13 0.084(3) 0.061(2) 0.0410(18) -0.0098(16) -0.0098(18) -0.0126(19)
C14 0.065(2) 0.087(3) 0.057(2) -0.0196(19) -0.0193(18) -0.019(2)
C15 0.0540(19) 0.070(2) 0.0531(19) -0.0169(16) -0.0058(15) -0.0220(16)

loop_
_atom_type_symbol
_atom_type_description
_atom_type_scat_dispersion_real
_atom_type_scat_dispersion_imag
_atom_type_scat_source
C C 0.0033 0.0016 'International Tables Vol C Tables 4.2.6.8 and 6.1.1.4'
H H 0.0000 0.0000 'International Tables Vol C Tables 4.2.6.8 and 6.1.1.4'
N N 0.0061 0.0033 'International Tables Vol C Tables 4.2.6.8 and 6.1.1.4'
F F 0.0171 0.0103 'International Tables Vol C Tables 4.2.6.8 and 6.1.1.4'
Se Se -0.0929 2.2259 'International Tables Vol C Tables 4.2.6.8 and 6.1.1.4'

loop_
_geom_angle_atom_site_label_1
_geom_angle_atom_site_label_2
_geom_angle_atom_site_label_3
_geom_angle
_geom_angle_site_symmetry_1
_geom_angle_site_symmetry_3
_geom_angle_publ_flag
C1 N2 C3 111.4(2) . . ?
C1 N2 C10 124.3(2) . . ?
C3 N2 C10 124.2(2) . . ?
C1 N8 C7 126.9(2) . . ?
C1 N8 C9 110.5(2) . . ?
C7 N8 C9 122.6(2) . . ?
N2 C1 N8 104.3(2) . . ?
N2 C1 Se1 128.8(2) . . ?
N8 C1 Se1 126.85(19) . . ?
C9 C3 N2 107.2(2) . . ?
C9 C3 H3 126.4 . . ?
N2 C3 H3 126.4 . . ?
C5 C4 C9 119.5(3) . . ?
C5 C4 H4 120.2 . . ?
C9 C4 H4 120.2 . . ?
C4 C5 C6 120.7(3) . . ?
C4 C5 H5 119.6 . . ?
C6 C5 H5 119.6 . . ?
C7 C6 C5 121.6(3) . . ?
C7 C6 H6 119.2 . . ?
C5 C6 H6 119.2 . . ?
C6 C7 N8 118.1(3) . . ?
C6 C7 H7 120.9 . . ?
N8 C7 H7 120.9 . . ?
C3 C9 N8 106.6(2) . . ?
C3 C9 C4 136.0(3) . . ?
N8 C9 C4 117.4(3) . . ?
C11 C10 C15 118.6(3) . . ?
C11 C10 N2 120.8(2) . . ?
C15 C10 N2 120.6(3) . . ?
F1 C11 C12 120.0(3) . . ?
F1 C11 C10 118.1(3) . . ?
C12 C11 C10 121.9(3) . . ?
C13 C12 C11 118.5(3) . . ?
C13 C12 H12 120.7 . . ?
C11 C12 H12 120.7 . . ?
C14 C13 C12 120.9(3) . . ?
C14 C13 H13 119.5 . . ?
C12 C13 H13 119.5 . . ?
C13 C14 C15 120.2(3) . . ?
C13 C14 H14 119.9 . . ?
C15 C14 H14 119.9 . . ?
C10 C15 C14 119.8(3) . . ?
C10 C15 H15 120.1 . . ?
C14 C15 H15 120.1 . . ?

loop_
_geom_bond_atom_site_label_1
_geom_bond_atom_site_label_2
_geom_bond_distance
_geom_bond_site_symmetry_2
_geom_bond_publ_flag
Se1 C1 1.828(3) . ?
F1 C11 1.347(3) . ?
N2 C1 1.361(3) . ?
N2 C3 1.379(4) . ?
N2 C10 1.429(3) . ?
N8 C1 1.367(3) . ?
N8 C7 1.382(3) . ?
N8 C9 1.399(3) . ?
C3 C9 1.347(4) . ?
C3 H3 0.9300 . ?
C4 C5 1.341(5) . ?
C4 C9 1.428(4) . ?
C4 H4 0.9300 . ?
C5 C6 1.412(5) . ?
C5 H5 0.9300 . ?
C6 C7 1.342(4) . ?
C6 H6 0.9300 . ?
C7 H7 0.9300 . ?
C10 C11 1.373(4) . ?
C10 C15 1.375(4) . ?
C11 C12 1.369(4) . ?
C12 C13 1.365(5) . ?
C12 H12 0.9300 . ?
C13 C14 1.361(5) . ?
C13 H13 0.9300 . ?
C14 C15 1.378(5) . ?
C14 H14 0.9300 . ?
C15 H15 0.9300 . ?

loop_
_geom_torsion_atom_site_label_1
_geom_torsion_atom_site_label_2
_geom_torsion_atom_site_label_3
_geom_torsion_atom_site_label_4
_geom_torsion
_geom_torsion_site_symmetry_1
_geom_torsion_site_symmetry_2
_geom_torsion_site_symmetry_3
_geom_torsion_site_symmetry_4
_geom_torsion_publ_flag
C3 N2 C1 N8 0.9(3) . . . . ?
C10 N2 C1 N8 178.5(2) . . . . ?
C3 N2 C1 Se1 -176.66(19) . . . . ?
C10 N2 C1 Se1 1.0(4) . . . . ?
C7 N8 C1 N2 178.6(2) . . . . ?
C9 N8 C1 N2 -1.4(3) . . . . ?
C7 N8 C1 Se1 -3.8(4) . . . . ?
C9 N8 C1 Se1 176.22(18) . . . . ?
C1 N2 C3 C9 0.0(3) . . . . ?
C10 N2 C3 C9 -177.7(2) . . . . ?
C9 C4 C5 C6 1.2(4) . . . . ?
C4 C5 C6 C7 0.3(4) . . . . ?
C5 C6 C7 N8 -0.9(4) . . . . ?
C1 N8 C7 C6 -179.9(2) . . . . ?
C9 N8 C7 C6 0.1(4) . . . . ?
N2 C3 C9 N8 -0.8(3) . . . . ?
N2 C3 C9 C4 179.3(3) . . . . ?
C1 N8 C9 C3 1.4(3) . . . . ?
C7 N8 C9 C3 -178.6(2) . . . . ?
C1 N8 C9 C4 -178.7(2) . . . . ?
C7 N8 C9 C4 1.3(4) . . . . ?
C5 C4 C9 C3 177.9(3) . . . . ?
C5 C4 C9 N8 -1.9(4) . . . . ?
C1 N2 C10 C11 75.2(4) . . . . ?
C3 N2 C10 C11 -107.5(3) . . . . ?
C1 N2 C10 C15 -106.1(3) . . . . ?
C3 N2 C10 C15 71.2(4) . . . . ?
C15 C10 C11 F1 -177.6(3) . . . . ?
N2 C10 C11 F1 1.1(4) . . . . ?
C15 C10 C11 C12 1.6(5) . . . . ?
N2 C10 C11 C12 -179.7(3) . . . . ?
F1 C11 C12 C13 178.5(3) . . . . ?
C10 C11 C12 C13 -0.7(5) . . . . ?
C11 C12 C13 C14 -0.5(5) . . . . ?
C12 C13 C14 C15 0.7(6) . . . . ?
C11 C10 C15 C14 -1.3(5) . . . . ?
N2 C10 C15 C14 179.9(3) . . . . ?
C13 C14 C15 C10 0.2(5) . . . . ?
